data_1523232
loop_
_publ_author_name
'Belin, C.'
'Charbonnel, M.'

_publ_section_title
;
 A new intermetallic phase K4 Na13 Ga49.57: Synthesis and X-ray crystal
 structure
;
_journal_name_full 'Journal of Solid State Chemistry'
_journal_page_first 57
_journal_page_last 66
_journal_volume 64
_journal_year 1986
_chemical_formula_sum 'Ga49.57 K4 Na13'
_space_group_IT_number 166
_symmetry_space_group_name_Hall '-R 3 2"'
_symmetry_space_group_name_H-M 'R -3 m :H'
_cell_angle_alpha 90
_cell_angle_beta 90
_cell_angle_gamma 120
_cell_formula_units_Z 6
_cell_length_a 16.399
_cell_length_b 16.399
_cell_length_c 35.479
_cell_volume 8262.981
_citation_journal_id_ASTM JSSCBI
_cod_data_source_file Belin_JSSCBI_1986_182.cif
_cod_data_source_block Ga49.57K4Na13
_cod_original_cell_volume 8262.98
_cod_database_code 1523232

loop_
_symmetry_equiv_pos_as_xyz
x,y,z
-y,x-y,z
-x+y,-x,z
y,x,-z
-x,-x+y,-z
x-y,-y,-z
-x,-y,-z
y,-x+y,-z
x-y,x,-z
-y,-x,z
x,x-y,z
-x+y,y,z
x+2/3,y+1/3,z+1/3
-y+2/3,x-y+1/3,z+1/3
-x+y+2/3,-x+1/3,z+1/3
y+2/3,x+1/3,-z+1/3
-x+2/3,-x+y+1/3,-z+1/3
x-y+2/3,-y+1/3,-z+1/3
-x+2/3,-y+1/3,-z+1/3
y+2/3,-x+y+1/3,-z+1/3
x-y+2/3,x+1/3,-z+1/3
-y+2/3,-x+1/3,z+1/3
x+2/3,x-y+1/3,z+1/3
-x+y+2/3,y+1/3,z+1/3
x+1/3,y+2/3,z+2/3
-y+1/3,x-y+2/3,z+2/3
-x+y+1/3,-x+2/3,z+2/3
y+1/3,x+2/3,-z+2/3
-x+1/3,-x+y+2/3,-z+2/3
x-y+1/3,-y+2/3,-z+2/3
-x+1/3,-y+2/3,-z+2/3
y+1/3,-x+y+2/3,-z+2/3
x-y+1/3,x+2/3,-z+2/3
-y+1/3,-x+2/3,z+2/3
x+1/3,x-y+2/3,z+2/3
-x+y+1/3,y+2/3,z+2/3

loop_
_atom_site_label
_atom_site_type_symbol
_atom_site_fract_x
_atom_site_fract_y
_atom_site_fract_z
_atom_site_occupancy
_atom_site_U_iso_or_equiv
Ga4 Ga 0.8737 0.1263 0.7317 1 0.0
Na2 Na 0.2004 0.7996 0.6758 1 0.0
Ga9 Ga 0.0553 0.9447 0.8297 1 0.0
K2 K 0.1299 0.8701 0.7574 1 0.0
Ga3 Ga 0.5547 0.4453 0.9497 1 0.0
Ga10 Ga 0.0531 0.9469 0.0507 0.191 0.0
Ga13 Ga 0.458 0.3755 0.2553 1 0.0
Ga6 Ga 0.2355 0.7645 0.469 1 0.0
Ga5 Ga 0.5787 0.4213 0.82 1 0.0
Na3 Na 0.1112 0.8888 0.6029 1 0.0
Ga14 Ga 0.4504 0.9875 0.4856 1 0.0
Ga2 Ga 0.2786 0.7214 0.2244 1 0.0
Ga1 Ga 0 0 0.1113 1 0.0
K1 K 0 0 0.2612 1 0.0
Ga8 Ga 0.2479 0.7521 0.7632 1 0.0
Ga7 Ga 0.1765 0.8235 0.5276 1 0.0
Na4 Na 0.2903 0.3705 0.2113 1 0.0
Na1 Na 0 0 0.3598 1 0.0
Ga12 Ga 0.3095 0.3449 0.2968 1 0.0
Ga11 Ga 0.8406 0.3348 0.0102 1 0.0
